data_4319423
loop_
_publ_author_name
'Wolfgang Fraenk'
'Tassilo Habereder'
'Anton Hammerl'
'Thomas M. Klap\"otke'
'Burkhard Krumm'
'Peter Mayer'
'Heinrich N\"oth'
'Marcus Warchhold'

_publ_contact_author
;
      Heinrich N\"oth
      Institut f\"ur anorganische Chemie
      Universit\"at M\"unchen
      Butenandtstr. 5-13 (Haus D)
      81377 M\"unchen
      Bundesrepublik Deutschland
;
_publ_contact_author_email H.Noeth@lrz.uni-muenchen.de
_publ_contact_author_fax '089 2180 7865'
_publ_contact_author_phone '089 2180 7454'
_publ_section_title
;
 Highly Energetic Tetraazidoborate Anion and Boron Triazide Adducts
;
_journal_name_full 'Inorganic Chemistry'
_journal_page_first 1334
_journal_page_last 1340
_journal_paper_doi 10.1021/ic001119b
_journal_volume 40
_journal_year 2001
_chemical_compound_source 'provided by W. Fraenck'
_chemical_formula_moiety '0.5(N C9 H20), 0.5(N3)'
_chemical_formula_sum 'C4.5 H10 N2'
_chemical_formula_weight 92.141
_chemical_name_common pip_az
_chemical_name_systematic 'tetramethylpiperidinium azide'
_space_group_IT_number 36
_symmetry_cell_setting orthorhombic
_symmetry_Int_Tables_number 36
_symmetry_space_group_name_Hall 'C 2c -2'
_symmetry_space_group_name_H-M 'C m c 21'
_atom_sites_solution_hydrogens geom
_atom_sites_solution_primary direct
_atom_sites_solution_secondary difmap
_audit_author_name 'Mayer, P.'
_audit_block_code NC9H20_azid_d042_klapoetke
_audit_creation_date 25-Jun-99
_audit_creation_method 'form98_1/compatible with shelxl97-2'
_cell_angle_alpha 90
_cell_angle_beta 90
_cell_angle_gamma 90
_cell_formula_units_Z 8
_cell_length_a 9.5806(13)
_cell_length_b 11.3247(14)
_cell_length_c 9.9447(10)
_cell_measurement_reflns_used 3208
_cell_measurement_temperature 200(3)
_cell_measurement_theta_max 28.0
_cell_measurement_theta_min 2.8
_cell_volume 1079.0(2)
_computing_cell_refinement 'Stoe IPDS software (Darmstadt, Germany)'
_computing_data_collection 'Stoe IPDS software (Darmstadt, Germany)'
_computing_data_reduction 'Stoe IPDS software (Darmstadt, Germany)'
_computing_molecular_graphics
;ORTEP (M. N. Burnett, C. K. Johnson, ORTEP-III: Oak Ridge Thermal Ellipsoid
 Plot Program for Crystal Structure Illustrations, Oak Ridge National
 Laboratory Report ORNL-6895, 1996). Windows version (L. J. Farrugia, Univ.
 Glasgow) used --- SCHAKAL (E. Keller, University of  Freiburg (Breisgau),
 Germany, 1995).
;
_computing_publication_material
;PLATON (A. L. Spek, Acta Crystallogr, Sect. A, 1990, 46, C34, 1995 version).
--- T.B.Cohen, Pure Appl. Chem. 1996,68,2339-2359 (atomic masses).
;
_computing_structure_refinement 'SHELXL-97 (G. M. Sheldrick. University of G\"ottingen, 97-2 version)'
_computing_structure_solution 'SHELXS-97 (Sheldrick, 1990)'
_diffrn_ambient_temperature 200(3)
_diffrn_measured_fraction_theta_full 0.973
_diffrn_measured_fraction_theta_max 0.973
_diffrn_measurement_device 'image-plate area detector'
_diffrn_measurement_device_type 'Stoe IPDS'
_diffrn_measurement_method 'area detection'
_diffrn_radiation_collimation '0.5 mm collimator'
_diffrn_radiation_monochromator graphite
_diffrn_radiation_source 'fine-focus sealed tube'
_diffrn_radiation_type MoK\a
_diffrn_radiation_wavelength 0.71073
_diffrn_reflns_av_R_equivalents 0.0416
_diffrn_reflns_av_sigmaI/netI 0.0441
_diffrn_reflns_limit_h_max 12
_diffrn_reflns_limit_h_min -12
_diffrn_reflns_limit_k_max 14
_diffrn_reflns_limit_k_min -14
_diffrn_reflns_limit_l_max 11
_diffrn_reflns_limit_l_min -12
_diffrn_reflns_number 4361
_diffrn_reflns_theta_full 27.98
_diffrn_reflns_theta_max 27.98
_diffrn_reflns_theta_min 2.78
_diffrn_source_current 50_mA
_diffrn_source_power 2.75_kW
_diffrn_source_type 'Spellman DF4 Series'
_diffrn_source_voltage 55_kV
_exptl_absorpt_coefficient_mu 0.072
_exptl_absorpt_correction_type none
_exptl_crystal_colour colourless
_exptl_crystal_density_diffrn 1.1344(2)
_exptl_crystal_density_method 'not measured'
_exptl_crystal_description prismatic
_exptl_crystal_F_000 408
_exptl_crystal_size_max 0.30
_exptl_crystal_size_mid 0.05
_exptl_crystal_size_min 0.03
_refine_diff_density_max 0.168
_refine_diff_density_min -0.185
_refine_diff_density_rms 0.035
_refine_ls_abs_structure_details 'Flack H D (1983), Acta Cryst. A39, 876-881'
_refine_ls_abs_structure_Flack 0(2)
_refine_ls_extinction_method none
_refine_ls_goodness_of_fit_ref 0.954
_refine_ls_hydrogen_treatment refall
_refine_ls_matrix_type full
_refine_ls_number_parameters 111
_refine_ls_number_reflns 1305
_refine_ls_number_restraints 1
_refine_ls_restrained_S_all 0.954
_refine_ls_R_factor_all 0.0446
_refine_ls_R_factor_gt 0.0295
_refine_ls_shift/su_max 0.000
_refine_ls_shift/su_mean 0.000
_refine_ls_structure_factor_coef Fsqd
_refine_ls_weighting_scheme calc
_refine_ls_wR_factor_gt 0.0585
_refine_ls_wR_factor_ref 0.0622
_reflns_number_gt 1047
_reflns_number_total 1305
_reflns_threshold_expression >2sigma(I)
_cod_data_source_file ic001119b_4.cif
_cod_data_source_block e042
_cod_original_formula_sum 'C4.50 H10 N2'
_cod_database_code 4319423
_kl_diffrn_detector_area_phi_start 0.0
_kl_diffrn_detector_area_phi_end 172.5
_kl_diffrn_detector_area_phi_incr 1.5
_kl_diffrn_detector_area_expos_time 20.00_min
_kl_diffrn_detector_area_plate_dist 60.0_mm
_kl_diffrn_detector_area_eff_mos_spread 0.013
_kl_diffrn_detector_area_profile_funct dynamic
_kl_diffrn_detector_area_profile_min 11
_kl_diffrn_detector_area_profile_max 23

loop_
_symmetry_equiv_pos_as_xyz
'x, y, z'
'-x, -y, z+1/2'
'x, -y, z+1/2'
'-x, y, z'
'x+1/2, y+1/2, z'
'-x+1/2, -y+1/2, z+1/2'
'x+1/2, -y+1/2, z+1/2'
'-x+1/2, y+1/2, z'

loop_
_atom_site_label
_atom_site_type_symbol
_atom_site_fract_x
_atom_site_fract_y
_atom_site_fract_z
_atom_site_U_iso_or_equiv
_atom_site_adp_type
_atom_site_occupancy
_atom_site_symmetry_multiplicity
_atom_site_calc_flag
_atom_site_refinement_flags
_atom_site_disorder_assembly
_atom_site_disorder_group
N N 0.0000 0.37857(13) 0.26842(16) 0.0166(3) Uani 1 2 d S . .
H1 H 0.0000 0.4574(18) 0.268(2) 0.020(5) Uiso 1 2 d S . .
H2 H 0.0000 0.3561(19) 0.185(3) 0.029(6) Uiso 1 2 d S . .
N1 N 0.5000 0.21978(16) 0.49436(18) 0.0326(4) Uani 1 2 d S . .
N2 N 0.5000 0.17466(14) 0.38805(19) 0.0211(4) Uani 1 2 d S . .
N3 N 0.5000 0.13137(14) 0.28043(19) 0.0285(4) Uani 1 2 d S . .
C1 C 0.13812(12) 0.33525(11) 0.32694(17) 0.0205(3) Uani 1 1 d . . .
C2 C 0.12987(15) 0.20034(10) 0.33543(18) 0.0246(3) Uani 1 1 d . . .
H21 H 0.2135(16) 0.1728(13) 0.3818(15) 0.022(4) Uiso 1 1 d . . .
H22 H 0.1283(16) 0.1650(13) 0.247(2) 0.029(4) Uiso 1 1 d . . .
C3 C 0.0000 0.15648(18) 0.4074(2) 0.0283(5) Uani 1 2 d S . .
H31 H 0.0000 0.1828(19) 0.504(3) 0.037(6) Uiso 1 2 d S . .
H32 H 0.0000 0.071(2) 0.405(2) 0.036(6) Uiso 1 2 d S . .
C4 C 0.24958(15) 0.37400(13) 0.22635(17) 0.0263(3) Uani 1 1 d . . .
H41 H 0.2551(16) 0.4611(13) 0.2225(18) 0.030(4) Uiso 1 1 d . . .
H42 H 0.3350(19) 0.3427(13) 0.2583(19) 0.040(4) Uiso 1 1 d . . .
H43 H 0.2296(17) 0.3403(15) 0.1385(19) 0.034(4) Uiso 1 1 d . . .
C5 C 0.16788(16) 0.39288(14) 0.46234(16) 0.0256(3) Uani 1 1 d . . .
H51 H 0.263(2) 0.3791(14) 0.4786(17) 0.037(5) Uiso 1 1 d . . .
H52 H 0.1546(15) 0.4793(14) 0.4566(16) 0.030(4) Uiso 1 1 d . . .
H53 H 0.1115(16) 0.3627(13) 0.534(2) 0.029(4) Uiso 1 1 d . . .

loop_
_atom_site_aniso_label
_atom_site_aniso_U_11
_atom_site_aniso_U_22
_atom_site_aniso_U_33
_atom_site_aniso_U_23
_atom_site_aniso_U_13
_atom_site_aniso_U_12
N 0.0194(7) 0.0166(8) 0.0139(9) -0.0006(7) 0.000 0.000
N1 0.0398(10) 0.0383(9) 0.0197(12) 0.0021(8) 0.000 0.000
N2 0.0169(8) 0.0220(8) 0.0245(11) 0.0070(8) 0.000 0.000
N3 0.0355(9) 0.0254(8) 0.0244(10) -0.0011(8) 0.000 0.000
C1 0.0188(5) 0.0228(6) 0.0199(7) 0.0009(6) -0.0003(6) 0.0027(5)
C2 0.0236(6) 0.0217(7) 0.0284(9) 0.0022(7) -0.0008(6) 0.0046(5)
C3 0.0309(11) 0.0217(11) 0.0322(14) 0.0067(9) 0.000 0.000
C4 0.0221(7) 0.0313(8) 0.0257(8) 0.0032(6) 0.0024(6) 0.0008(6)
C5 0.0246(7) 0.0311(7) 0.0211(8) 0.0007(6) -0.0045(6) -0.0012(6)

loop_
_atom_type_symbol
_atom_type_description
_atom_type_scat_dispersion_real
_atom_type_scat_dispersion_imag
_atom_type_scat_source
C C 0.0033 0.0016 'International Tables Vol C Tables 4.2.6.8 and 6.1.1.4'
H H 0.0000 0.0000 'International Tables Vol C Tables 4.2.6.8 and 6.1.1.4'
N N 0.0061 0.0033 'International Tables Vol C Tables 4.2.6.8 and 6.1.1.4'

loop_
_exptl_crystal_face_index_h
_exptl_crystal_face_index_k
_exptl_crystal_face_index_l
_exptl_crystal_face_perp_dist
-1 1 0 0.0150
1 -1 0 0.0080
-1 -1 0 0.0290
1 1 0 0.0220
0 0 -1 0.1610
0 0 1 0.1370
-5 8 -3 0.0540

loop_
_geom_angle_atom_site_label_1
_geom_angle_atom_site_label_2
_geom_angle_atom_site_label_3
_geom_angle
_geom_angle_site_symmetry_1
_geom_angle_site_symmetry_3
_geom_angle_publ_flag
C1 N C1 120.19(15) . 4 ?
C1 N H1 108.8(6) . . ?
C1 N H1 108.8(6) 4 . ?
C1 N H2 105.7(6) . . ?
C1 N H2 105.7(6) 4 . ?
H1 N H2 107(2) . . ?
N1 N2 N3 178.81(18) . . ?
C5 C1 N 111.20(12) . . ?
C5 C1 C4 108.96(11) . . ?
N C1 C4 105.31(13) . . ?
C5 C1 C2 112.84(13) . . ?
N C1 C2 107.26(11) . . ?
C4 C1 C2 111.01(12) . . ?
C3 C2 C1 113.22(13) . . ?
C3 C2 H21 110.2(9) . . ?
C1 C2 H21 107.6(8) . . ?
C3 C2 H22 106.4(10) . . ?
C1 C2 H22 111.2(9) . . ?
H21 C2 H22 108.1(13) . . ?
C2 C3 C2 109.98(18) . 4 ?
C2 C3 H31 110.7(6) . . ?
C2 C3 H31 110.7(6) 4 . ?
C2 C3 H32 108.4(7) . . ?
C2 C3 H32 108.4(8) 4 . ?
H31 C3 H32 109(2) . . ?
C1 C4 H41 110.4(10) . . ?
C1 C4 H42 106.1(11) . . ?
H41 C4 H42 109.9(13) . . ?
C1 C4 H43 109.8(10) . . ?
H41 C4 H43 111.6(15) . . ?
H42 C4 H43 108.9(15) . . ?
C1 C5 H51 105.3(11) . . ?
C1 C5 H52 110.4(9) . . ?
H51 C5 H52 107.4(13) . . ?
C1 C5 H53 113.4(10) . . ?
H51 C5 H53 111.2(14) . . ?
H52 C5 H53 109.0(12) . . ?

loop_
_geom_bond_atom_site_label_1
_geom_bond_atom_site_label_2
_geom_bond_distance
_geom_bond_site_symmetry_2
_geom_bond_publ_flag
N C1 1.5265(15) . ?
N C1 1.5265(15) 4 ?
N H1 0.89(2) . ?
N H2 0.87(3) . ?
N1 N2 1.174(3) . ?
N2 N3 1.177(2) . ?
C1 C5 1.523(2) . ?
C1 C4 1.528(2) . ?
C1 C2 1.5322(16) . ?
C2 C3 1.5192(19) . ?
C2 H21 0.975(15) . ?
C2 H22 0.970(19) . ?
C3 C2 1.5192(19) 4 ?
C3 H31 1.00(3) . ?
C3 H32 0.97(3) . ?
C4 H41 0.989(15) . ?
C4 H42 0.947(19) . ?
C4 H43 0.972(19) . ?
C5 H51 0.938(18) . ?
C5 H52 0.989(16) . ?
C5 H53 0.954(19) . ?

loop_
_geom_hbond_atom_site_label_D
_geom_hbond_atom_site_label_H
_geom_hbond_atom_site_label_A
_geom_hbond_distance_DH
_geom_hbond_distance_HA
_geom_hbond_distance_DA
_geom_hbond_angle_DHA
_geom_hbond_site_symmetry_A
_geom_hbond_publ_flag
N H1 N3 0.89(2) 1.97(2) 2.864(2) 176.1(19) 5_455 ?
N H2 N1 0.87(3) 2.08(3) 2.945(2) 173(2) 6_554 ?
